data_7217608
loop_
_publ_author_name
'Tang, Si-Fu'
'Li, Liang-Jun'
'Wang, Chao'
'Zhao, Xue-Bo'

_publ_section_title
;
 Investigation of the structure variation of metal diphosphonates with the
 changing of N-donor auxiliary ligands and their properties
;
_journal_issue 38
_journal_name_full CrystEngComm
_journal_page_first 9104
_journal_paper_doi 10.1039/C4CE01266F
_journal_volume 16
_journal_year 2014
_chemical_formula_sum 'C12 H18 Cd N2 O8 P2'
_chemical_formula_weight 492.62
_chemical_name_systematic
; 
 ? 
;
_space_group_IT_number 15
_symmetry_cell_setting monoclinic
_symmetry_space_group_name_Hall '-C 2yc'
_symmetry_space_group_name_H-M 'C 1 2/c 1'
_atom_sites_solution_hydrogens geom
_atom_sites_solution_primary direct
_atom_sites_solution_secondary difmap
_audit_creation_method SHELXL-97
_cell_angle_alpha 90.00
_cell_angle_beta 123.7030(10)
_cell_angle_gamma 90.00
_cell_formula_units_Z 4
_cell_length_a 17.447(2)
_cell_length_b 8.7795(11)
_cell_length_c 12.845(3)
_cell_measurement_temperature 296(2)
_cell_measurement_theta_max 27.49
_cell_measurement_theta_min 2.71
_cell_volume 1636.8(5)
_computing_cell_refinement 'Bruker XSCANS'
_computing_data_collection 'Bruker XSCANS'
_computing_data_reduction 'Bruker SHELXTL'
_computing_molecular_graphics 'Bruker SHELXTL'
_computing_publication_material 'Bruker SHELXTL'
_computing_structure_refinement 'SHELXL-97 (Sheldrick, 1997)'
_computing_structure_solution 'SHELXS-97 (Sheldrick, 1990)'
_diffrn_ambient_temperature 296(2)
_diffrn_measured_fraction_theta_full 0.988
_diffrn_measured_fraction_theta_max 0.988
_diffrn_radiation_monochromator graphite
_diffrn_radiation_source 'fine-focus sealed tube'
_diffrn_radiation_type MoK\a
_diffrn_radiation_wavelength 0.71073
_diffrn_reflns_av_R_equivalents 0.0490
_diffrn_reflns_av_sigmaI/netI 0.0412
_diffrn_reflns_limit_h_max 22
_diffrn_reflns_limit_h_min -22
_diffrn_reflns_limit_k_max 11
_diffrn_reflns_limit_k_min -11
_diffrn_reflns_limit_l_max 15
_diffrn_reflns_limit_l_min -16
_diffrn_reflns_number 7450
_diffrn_reflns_theta_full 27.49
_diffrn_reflns_theta_max 27.49
_diffrn_reflns_theta_min 2.71
_exptl_absorpt_coefficient_mu 1.576
_exptl_absorpt_correction_T_max 0.741
_exptl_absorpt_correction_T_min 0.705
_exptl_absorpt_correction_type multi-scan
_exptl_crystal_colour colorless
_exptl_crystal_density_diffrn 1.999
_exptl_crystal_density_method 'not measured'
_exptl_crystal_description block
_exptl_crystal_F_000 984
_exptl_crystal_size_max 0.39
_exptl_crystal_size_mid 0.19
_exptl_crystal_size_min 0.19
_refine_diff_density_max 0.475
_refine_diff_density_min -0.461
_refine_diff_density_rms 0.101
_refine_ls_extinction_method none
_refine_ls_goodness_of_fit_ref 1.039
_refine_ls_hydrogen_treatment constr
_refine_ls_matrix_type full
_refine_ls_number_parameters 116
_refine_ls_number_reflns 1870
_refine_ls_number_restraints 0
_refine_ls_restrained_S_all 1.039
_refine_ls_R_factor_all 0.0368
_refine_ls_R_factor_gt 0.0296
_refine_ls_shift/su_max 0.045
_refine_ls_shift/su_mean 0.001
_refine_ls_structure_factor_coef Fsqd
_refine_ls_weighting_details 'calc w=1/[\s^2^(Fo^2^)+(0.0377P)^2^+0.5262P] where P=(Fo^2^+2Fc^2^)/3'
_refine_ls_weighting_scheme calc
_refine_ls_wR_factor_gt 0.0724
_refine_ls_wR_factor_ref 0.0761
_reflns_number_gt 1556
_reflns_number_total 1870
_reflns_threshold_expression >2sigma(I)
_cod_data_source_file c4ce01266f2.cif
_cod_data_source_block 1
_cod_depositor_comments
;
The following automatic conversions were performed:

'_symmetry_cell_setting' value 'Monoclinic' changed to 'monoclinic'
according to
/usr/data/users/saulius/crontab/automatic-downloads/rss-feeds/RSC/lib/dictionaries/cif_core.dic
dictionary named 'cif_core.dic' version 2.4.2 from 2011-04-26.

Automatic conversion script
Id: cif_fix_values 2281 2013-09-26 08:29:07Z andrius 

 Adding full bibliography for 7217600--7217608.cif.
;
_cod_original_cell_volume 1636.9(5)
_cod_original_sg_symbol_H-M C2/c
_cod_database_code 7217608

loop_
_symmetry_equiv_pos_as_xyz
'x, y, z'
'-x, y, -z+1/2'
'x+1/2, y+1/2, z'
'-x+1/2, y+1/2, -z+1/2'
'-x, -y, -z'
'x, -y, z-1/2'
'-x+1/2, -y+1/2, -z'
'x+1/2, -y+1/2, z-1/2'

loop_
_atom_site_label
_atom_site_type_symbol
_atom_site_fract_x
_atom_site_fract_y
_atom_site_fract_z
_atom_site_U_iso_or_equiv
_atom_site_adp_type
_atom_site_occupancy
_atom_site_symmetry_multiplicity
_atom_site_calc_flag
_atom_site_refinement_flags
Cd1 Cd 0.2500 0.2500 0.0000 0.02095(12) Uani 1 2 d S
O1W O 0.26156(13) 0.5166(3) 0.01474(17) 0.0300(5) Uani 1 1 d .
H1W H 0.2700 0.5649 0.0798 0.036 Uiso 1 1 d R
H2W H 0.2465 0.5785 -0.0465 0.036 Uiso 1 1 d R
O1 O 0.21181(14) 0.2169(2) 0.14205(19) 0.0214(4) Uani 1 1 d .
O2 O 0.19412(15) 0.2948(2) 0.31893(19) 0.0265(5) Uani 1 1 d .
O3 O 0.27069(13) 0.4663(2) 0.24231(17) 0.0251(4) Uani 1 1 d .
H3A H 0.2635 0.5399 0.2754 0.038 Uiso 1 1 calc R
N1 N 0.40601(18) 0.2303(3) 0.1589(2) 0.0261(6) Uani 1 1 d .
P1 P 0.19381(5) 0.34441(8) 0.20722(7) 0.01875(17) Uani 1 1 d .
C1 C -0.0023(2) 0.1868(4) 0.0741(3) 0.0400(9) Uani 1 1 d .
H1A H -0.0635 0.1476 0.0189 0.060 Uiso 1 1 calc R
H1B H 0.0135 0.1850 0.1586 0.060 Uiso 1 1 calc R
H1C H 0.0405 0.1249 0.0681 0.060 Uiso 1 1 calc R
C2 C 0.0019(2) 0.3484(3) 0.0377(3) 0.0232(6) Uani 1 1 d .
C3 C 0.08398(18) 0.4310(3) 0.0913(2) 0.0193(6) Uani 1 1 d .
C4 C 0.08037(18) 0.5810(3) 0.0532(3) 0.0219(6) Uani 1 1 d .
H4A H 0.1349 0.6361 0.0898 0.026 Uiso 1 1 calc R
C5 C 0.4537(2) 0.3598(4) 0.2053(4) 0.0458(10) Uani 1 1 d .
H5A H 0.4231 0.4524 0.1758 0.055 Uiso 1 1 calc R
C6 C 0.45313(19) 0.1019(3) 0.2049(3) 0.0241(6) Uani 1 1 d .
H6A H 0.4224 0.0094 0.1758 0.029 Uiso 1 1 calc R

loop_
_atom_site_aniso_label
_atom_site_aniso_U_11
_atom_site_aniso_U_22
_atom_site_aniso_U_33
_atom_site_aniso_U_23
_atom_site_aniso_U_13
_atom_site_aniso_U_12
Cd1 0.01562(17) 0.02662(18) 0.01684(18) 0.00339(11) 0.00666(13) 0.00028(11)
O1W 0.0385(13) 0.0285(12) 0.0186(11) 0.0018(8) 0.0132(10) 0.0025(9)
O1 0.0265(11) 0.0191(9) 0.0197(11) 0.0009(8) 0.0134(9) 0.0034(8)
O2 0.0330(12) 0.0264(10) 0.0200(11) -0.0015(9) 0.0147(10) 0.0020(9)
O3 0.0253(10) 0.0210(10) 0.0264(11) -0.0045(8) 0.0129(9) -0.0005(8)
N1 0.0167(12) 0.0327(14) 0.0212(14) 0.0030(10) 0.0056(11) 0.0006(10)
P1 0.0208(4) 0.0172(3) 0.0160(4) -0.0002(3) 0.0088(3) 0.0018(3)
C1 0.0325(18) 0.0219(16) 0.047(2) 0.0094(15) 0.0107(17) -0.0028(14)
C2 0.0273(15) 0.0190(13) 0.0228(15) 0.0018(11) 0.0136(13) 0.0015(11)
C3 0.0203(14) 0.0203(13) 0.0160(14) 0.0004(10) 0.0092(12) 0.0028(10)
C4 0.0183(13) 0.0197(13) 0.0242(15) -0.0013(11) 0.0096(12) -0.0033(11)
C5 0.0237(17) 0.0277(17) 0.060(3) 0.0033(16) 0.0066(18) 0.0009(14)
C6 0.0201(15) 0.0282(15) 0.0213(15) -0.0039(12) 0.0098(13) -0.0031(12)

loop_
_atom_type_symbol
_atom_type_description
_atom_type_scat_dispersion_real
_atom_type_scat_dispersion_imag
_atom_type_scat_source
C C 0.0033 0.0016 'International Tables Vol C Tables 4.2.6.8 and 6.1.1.4'
H H 0.0000 0.0000 'International Tables Vol C Tables 4.2.6.8 and 6.1.1.4'
N N 0.0061 0.0033 'International Tables Vol C Tables 4.2.6.8 and 6.1.1.4'
O O 0.0106 0.0060 'International Tables Vol C Tables 4.2.6.8 and 6.1.1.4'
P P 0.1023 0.0942 'International Tables Vol C Tables 4.2.6.8 and 6.1.1.4'
Cd Cd -0.8075 1.2024 'International Tables Vol C Tables 4.2.6.8 and 6.1.1.4'

loop_
_geom_angle_atom_site_label_1
_geom_angle_atom_site_label_2
_geom_angle_atom_site_label_3
_geom_angle
_geom_angle_site_symmetry_1
_geom_angle_site_symmetry_3
O1 Cd1 O1 180.00(14) 7 .
O1 Cd1 N1 89.56(8) 7 .
O1 Cd1 N1 90.44(8) . .
O1 Cd1 N1 90.44(8) 7 7
O1 Cd1 N1 89.56(8) . 7
N1 Cd1 N1 180.0(2) . 7
O1 Cd1 O1W 96.46(7) 7 7
O1 Cd1 O1W 83.54(7) . 7
N1 Cd1 O1W 90.18(7) . 7
N1 Cd1 O1W 89.82(7) 7 7
O1 Cd1 O1W 83.54(7) 7 .
O1 Cd1 O1W 96.46(7) . .
N1 Cd1 O1W 89.82(7) . .
N1 Cd1 O1W 90.18(7) 7 .
O1W Cd1 O1W 180.00(11) 7 .
P1 O1 Cd1 125.72(11) . .
C6 N1 C5 116.5(3) . .
C6 N1 Cd1 125.95(19) . .
C5 N1 Cd1 117.5(2) . .
O2 P1 O1 114.77(12) . .
O2 P1 O3 111.98(12) . .
O1 P1 O3 104.65(12) . .
O2 P1 C3 110.41(13) . .
O1 P1 C3 107.50(12) . .
O3 P1 C3 107.08(12) . .
C4 C2 C3 118.6(2) 5_565 .
C4 C2 C1 118.2(2) 5_565 .
C3 C2 C1 123.2(3) . .
C4 C3 C2 118.9(2) . .
C4 C3 P1 120.3(2) . .
C2 C3 P1 120.8(2) . .
C3 C4 C2 122.6(3) . 5_565
N1 C5 C5 121.82(18) . 2_655
N1 C6 C6 121.72(16) . 2_655

loop_
_geom_bond_atom_site_label_1
_geom_bond_atom_site_label_2
_geom_bond_distance
_geom_bond_site_symmetry_2
Cd1 O1 2.282(2) 7
Cd1 O1 2.282(2) .
Cd1 N1 2.332(3) .
Cd1 N1 2.332(3) 7
Cd1 O1W 2.348(2) 7
Cd1 O1W 2.348(2) .
O1 P1 1.531(2) .
O2 P1 1.497(2) .
O3 P1 1.5737(19) .
N1 C6 1.326(4) .
N1 C5 1.338(4) .
P1 C3 1.817(3) .
C1 C2 1.509(4) .
C2 C4 1.396(4) 5_565
C2 C3 1.398(4) .
C3 C4 1.393(4) .
C4 C2 1.396(4) 5_565
C5 C5 1.367(7) 2_655
C6 C6 1.384(6) 2_655

loop_
_geom_hbond_atom_site_label_D
_geom_hbond_atom_site_label_H
_geom_hbond_atom_site_label_A
_geom_hbond_distance_DH
_geom_hbond_distance_HA
_geom_hbond_distance_DA
_geom_hbond_angle_DHA
_geom_hbond_site_symmetry_A
O1W H2W O2 0.87 1.82 2.677(3) 169.6 6_565
O3 H3A O1 0.82 1.79 2.577(3) 158.9 4
O3 H3A O2 0.82 2.83 3.139(3) 104.5 4
